data_7226182
loop_
_publ_author_name
'Niazi, Maryam'
'Shahsavari, Hamid R.'
'Golbon Haghighi, Mohsen'
'Halvagar, Mohammad Reza'
'Hatami, Samaneh'
'Notash, Behrouz'

_publ_section_title
;
 Reactivity of a half-lantern Pt2(II,II) complex with triphenylphosphine:
 Selectivity in protonation reaction
;
_journal_name_full 'RSC Adv.'
_journal_paper_doi 10.1039/C6RA15604E
_journal_year 2016
_chemical_formula_moiety 'C35 H28 N P Pt S'
_chemical_formula_sum 'C35 H28 N P Pt S'
_chemical_formula_weight 720.69
_chemical_name_systematic
; 
 ? 
;
_space_group_IT_number 14
_symmetry_cell_setting monoclinic
_symmetry_space_group_name_Hall '-P 2ybc'
_symmetry_space_group_name_H-M 'P 1 21/c 1'
_atom_sites_solution_hydrogens geom
_atom_sites_solution_primary direct
_atom_sites_solution_secondary difmap
_audit_creation_method SHELXL-97
_audit_update_record
;
2016-03-04 deposited with the CCDC.
2016-08-08 downloaded from the CCDC.
;
_cell_angle_alpha 90.00
_cell_angle_beta 90.95(3)
_cell_angle_gamma 90.00
_cell_formula_units_Z 4
_cell_length_a 17.452(4)
_cell_length_b 8.2580(17)
_cell_length_c 20.121(4)
_cell_measurement_reflns_used 5090
_cell_measurement_temperature 298(2)
_cell_measurement_theta_max 25
_cell_measurement_theta_min 2.32
_cell_volume 2899.4(11)
_computing_cell_refinement 'X-Area (Stoe & Cie GmbH, 2005)'
_computing_data_collection 'X-Area (Stoe & Cie GmbH, 2005)'
_computing_data_reduction 'X-Area (Stoe & Cie GmbH, 2005)'
_computing_molecular_graphics 'ORTEP-3 for Windows (Farrugia, 1997)'
_computing_publication_material 'WinGX (Farrugia, 1999)'
_computing_structure_refinement 'SHELXL-97 (Sheldrick, 2008)'
_computing_structure_solution 'SHELXS-97 (Sheldrick, 2008)'
_diffrn_ambient_temperature 298(2)
_diffrn_detector_area_resol_mean '0.15 mm'
_diffrn_measured_fraction_theta_full 0.999
_diffrn_measured_fraction_theta_max 0.999
_diffrn_measurement_device_type 'STOE IPDS 2T'
_diffrn_measurement_method 'rotation method'
_diffrn_radiation_monochromator graphite
_diffrn_radiation_source 'fine-focus sealed tube'
_diffrn_radiation_type MoK\a
_diffrn_radiation_wavelength 0.71073
_diffrn_reflns_av_R_equivalents 0.1492
_diffrn_reflns_av_sigmaI/netI 0.1825
_diffrn_reflns_limit_h_max 20
_diffrn_reflns_limit_h_min -20
_diffrn_reflns_limit_k_max 9
_diffrn_reflns_limit_k_min -9
_diffrn_reflns_limit_l_max 23
_diffrn_reflns_limit_l_min -23
_diffrn_reflns_number 15434
_diffrn_reflns_theta_full 25.00
_diffrn_reflns_theta_max 25.00
_diffrn_reflns_theta_min 2.32
_diffrn_standards_number 0
_exptl_absorpt_coefficient_mu 4.992
_exptl_absorpt_correction_T_max 0.5857
_exptl_absorpt_correction_T_min 0.3684
_exptl_absorpt_correction_type numerical
_exptl_absorpt_process_details 'shape of crystal determined optically'
_exptl_crystal_colour orange
_exptl_crystal_density_diffrn 1.651
_exptl_crystal_density_method 'not measured'
_exptl_crystal_description needle
_exptl_crystal_F_000 1416
_exptl_crystal_size_max 0.25
_exptl_crystal_size_mid 0.15
_exptl_crystal_size_min 0.12
_refine_diff_density_max 1.675
_refine_diff_density_min -0.947
_refine_diff_density_rms 0.158
_refine_ls_extinction_method none
_refine_ls_goodness_of_fit_ref 0.803
_refine_ls_hydrogen_treatment constr
_refine_ls_matrix_type full
_refine_ls_number_parameters 352
_refine_ls_number_reflns 5090
_refine_ls_number_restraints 0
_refine_ls_restrained_S_all 0.803
_refine_ls_R_factor_all 0.1170
_refine_ls_R_factor_gt 0.0542
_refine_ls_shift/su_max 0.000
_refine_ls_shift/su_mean 0.000
_refine_ls_structure_factor_coef Fsqd
_refine_ls_weighting_details 'calc w=1/[\s^2^(Fo^2^)+(0.0310P)^2^+0.0000P] where P=(Fo^2^+2Fc^2^)/3'
_refine_ls_weighting_scheme calc
_refine_ls_wR_factor_gt 0.1014
_refine_ls_wR_factor_ref 0.1142
_reflns_number_gt 2782
_reflns_number_total 5090
_reflns_threshold_expression >2sigma(I)
_cod_data_source_file c6ra15604e2.cif
_cod_data_source_block khd230b
_cod_original_cell_volume 2899.4(10)
_cod_original_sg_symbol_H-M 'P 21/c'
_cod_database_code 7226182

loop_
_symmetry_equiv_pos_as_xyz
'x, y, z'
'-x, y+1/2, -z+1/2'
'-x, -y, -z'
'x, -y-1/2, z-1/2'

loop_
_atom_site_label
_atom_site_type_symbol
_atom_site_fract_x
_atom_site_fract_y
_atom_site_fract_z
_atom_site_U_iso_or_equiv
_atom_site_adp_type
_atom_site_occupancy
_atom_site_symmetry_multiplicity
_atom_site_calc_flag
_atom_site_refinement_flags
Pt1 Pt 0.28788(3) 0.11714(6) 0.23309(2) 0.03492(15) Uani 1 1 d .
P1 P 0.22812(17) 0.0062(4) 0.14462(16) 0.0362(8) Uani 1 1 d .
S1 S 0.18025(18) 0.0679(4) 0.29971(16) 0.0475(9) Uani 1 1 d .
N1 N 0.3460(5) 0.2146(12) 0.3143(5) 0.037(2) Uani 1 1 d .
C6 C 0.4333(7) 0.2849(15) 0.2299(5) 0.038(3) Uani 1 1 d .
C8 C 0.4517(7) 0.3769(19) 0.3503(6) 0.056(3) Uani 1 1 d .
H8 H 0.4939 0.4395 0.3392 0.068 Uiso 1 1 calc R
C9 C 0.4308(7) 0.371(2) 0.4133(6) 0.058(4) Uani 1 1 d .
H9 H 0.4588 0.4245 0.4464 0.070 Uiso 1 1 calc R
C1 C 0.3834(6) 0.1998(14) 0.1843(6) 0.036(3) Uani 1 1 d .
C5 C 0.5033(6) 0.3504(15) 0.2068(6) 0.044(3) Uani 1 1 d .
H5 H 0.5367 0.4032 0.2360 0.053 Uiso 1 1 calc R
C23 C 0.1306(8) 0.107(2) 0.0402(6) 0.067(4) Uani 1 1 d .
H23 H 0.1087 0.0048 0.0432 0.080 Uiso 1 1 calc R
C18 C 0.1889(6) 0.1475(15) 0.0842(6) 0.041(3) Uani 1 1 d .
C11 C 0.3276(8) 0.2085(16) 0.3764(7) 0.053(4) Uani 1 1 d .
H11 H 0.2845 0.1481 0.3869 0.064 Uiso 1 1 calc R
C19 C 0.2152(7) 0.3047(17) 0.0834(7) 0.050(4) Uani 1 1 d .
H19 H 0.2516 0.3377 0.1148 0.060 Uiso 1 1 calc R
C7 C 0.4125(6) 0.2920(15) 0.2995(6) 0.037(3) Uani 1 1 d .
C3 C 0.4732(6) 0.2556(16) 0.0967(7) 0.045(3) Uani 1 1 d .
H3 H 0.4859 0.2447 0.0522 0.054 Uiso 1 1 calc R
C10 C 0.3660(8) 0.2832(18) 0.4280(6) 0.055(4) Uani 1 1 d .
H10 H 0.3490 0.2748 0.4714 0.066 Uiso 1 1 calc R
C4 C 0.5213(7) 0.3346(15) 0.1399(6) 0.049(4) Uani 1 1 d .
H4 H 0.5668 0.3785 0.1244 0.058 Uiso 1 1 calc R
C2 C 0.4050(7) 0.1916(15) 0.1199(7) 0.046(3) Uani 1 1 d .
H2 H 0.3723 0.1403 0.0896 0.055 Uiso 1 1 calc R
C21 C 0.1332(9) 0.368(2) -0.0079(8) 0.079(5) Uani 1 1 d .
H21 H 0.1154 0.4430 -0.0389 0.095 Uiso 1 1 calc R
C22 C 0.1029(9) 0.213(2) -0.0085(8) 0.079(5) Uani 1 1 d .
H22 H 0.0661 0.1812 -0.0397 0.095 Uiso 1 1 calc R
C20 C 0.1886(9) 0.4134(18) 0.0370(7) 0.069(5) Uani 1 1 d .
H20 H 0.2082 0.5181 0.0361 0.083 Uiso 1 1 calc R
C24 C 0.2932(6) -0.1281(15) 0.0965(5) 0.037(3) Uani 1 1 d .
C30 C 0.1483(6) -0.1314(18) 0.1607(5) 0.042(3) Uani 1 1 d .
C25 C 0.2843(7) -0.1459(16) 0.0293(6) 0.043(3) Uani 1 1 d .
H25 H 0.2482 -0.0847 0.0060 0.051 Uiso 1 1 calc R
C12 C 0.1850(7) -0.1369(18) 0.3251(5) 0.047(3) Uani 1 1 d .
C29 C 0.3411(7) -0.2260(16) 0.1334(8) 0.059(4) Uani 1 1 d .
H29 H 0.3444 -0.2161 0.1794 0.070 Uiso 1 1 calc R
C35 C 0.1570(7) -0.2954(17) 0.1644(7) 0.055(4) Uani 1 1 d .
H35 H 0.2050 -0.3403 0.1570 0.065 Uiso 1 1 calc R
C13 C 0.2485(8) -0.238(2) 0.3156(7) 0.068(5) Uani 1 1 d .
H13 H 0.2927 -0.1965 0.2967 0.081 Uiso 1 1 calc R
C32 C 0.0150(7) -0.166(2) 0.1871(7) 0.063(5) Uani 1 1 d .
H32 H -0.0332 -0.1228 0.1947 0.076 Uiso 1 1 calc R
C31 C 0.0745(7) -0.0679(16) 0.1749(6) 0.050(4) Uani 1 1 d .
H31 H 0.0673 0.0437 0.1756 0.060 Uiso 1 1 calc R
C17 C 0.1211(8) -0.205(2) 0.3576(6) 0.063(4) Uani 1 1 d .
H17 H 0.0788 -0.1411 0.3665 0.076 Uiso 1 1 calc R
C27 C 0.3794(8) -0.3533(19) 0.0327(8) 0.066(4) Uani 1 1 d .
H27 H 0.4099 -0.4291 0.0114 0.079 Uiso 1 1 calc R
C28 C 0.3838(7) -0.3385(16) 0.1005(8) 0.061(4) Uani 1 1 d .
H28 H 0.4165 -0.4062 0.1246 0.073 Uiso 1 1 calc R
C34 C 0.0976(9) -0.395(2) 0.1788(7) 0.076(4) Uani 1 1 d .
H34 H 0.1060 -0.5055 0.1821 0.091 Uiso 1 1 calc R
C14 C 0.2451(9) -0.398(2) 0.3343(8) 0.075(5) Uani 1 1 d .
H14 H 0.2860 -0.4666 0.3257 0.090 Uiso 1 1 calc R
C16 C 0.1211(10) -0.367(2) 0.3763(8) 0.079(5) Uani 1 1 d .
H16 H 0.0781 -0.4100 0.3963 0.094 Uiso 1 1 calc R
C33 C 0.0256(8) -0.335(2) 0.1885(7) 0.077(6) Uani 1 1 d .
H33 H -0.0154 -0.4042 0.1959 0.093 Uiso 1 1 calc R
C26 C 0.3306(10) -0.258(2) -0.0041(8) 0.080(5) Uani 1 1 d .
H26 H 0.3281 -0.2669 -0.0501 0.096 Uiso 1 1 calc R
C15 C 0.1804(11) -0.458(2) 0.3662(8) 0.086(6) Uani 1 1 d .
H15 H 0.1798 -0.5653 0.3803 0.103 Uiso 1 1 calc R

loop_
_atom_site_aniso_label
_atom_site_aniso_U_11
_atom_site_aniso_U_22
_atom_site_aniso_U_33
_atom_site_aniso_U_23
_atom_site_aniso_U_13
_atom_site_aniso_U_12
Pt1 0.0341(2) 0.0329(2) 0.0379(2) -0.0019(3) 0.00411(15) -0.0025(3)
P1 0.0326(17) 0.038(2) 0.0386(19) -0.0027(16) 0.0058(14) 0.0012(14)
S1 0.0409(17) 0.052(3) 0.050(2) -0.0054(17) 0.0168(15) -0.0051(15)
N1 0.049(6) 0.034(6) 0.028(6) 0.004(5) -0.001(5) -0.007(5)
C6 0.057(8) 0.033(8) 0.022(7) 0.000(6) -0.010(6) -0.014(6)
C8 0.063(8) 0.044(8) 0.061(9) -0.013(10) -0.012(7) -0.001(9)
C9 0.067(9) 0.076(11) 0.032(7) -0.013(9) 0.000(6) -0.016(9)
C1 0.044(7) 0.022(7) 0.042(8) 0.012(6) 0.004(6) -0.001(5)
C5 0.045(7) 0.040(9) 0.047(8) 0.000(7) -0.009(6) -0.006(6)
C23 0.088(10) 0.060(10) 0.052(8) -0.005(9) -0.024(8) 0.002(10)
C18 0.049(7) 0.032(9) 0.043(7) -0.005(6) 0.012(6) 0.006(6)
C11 0.068(9) 0.042(9) 0.049(9) -0.003(7) -0.005(8) -0.003(7)
C19 0.045(7) 0.051(9) 0.054(9) 0.000(8) -0.002(6) 0.008(7)
C7 0.036(7) 0.046(8) 0.028(7) 0.004(6) -0.009(5) 0.001(6)
C3 0.039(7) 0.046(9) 0.049(8) -0.002(7) 0.012(6) -0.008(6)
C10 0.076(10) 0.068(11) 0.020(7) 0.007(7) 0.002(7) 0.017(8)
C4 0.060(8) 0.037(9) 0.049(8) -0.001(7) 0.015(7) -0.012(6)
C2 0.046(7) 0.038(8) 0.055(9) 0.013(7) 0.011(6) 0.002(6)
C21 0.093(11) 0.065(12) 0.079(12) 0.019(12) 0.003(9) 0.025(11)
C22 0.095(12) 0.085(14) 0.056(10) -0.011(10) -0.030(9) -0.001(10)
C20 0.102(12) 0.046(11) 0.060(10) 0.024(8) 0.031(9) 0.018(9)
C24 0.048(6) 0.022(6) 0.042(7) 0.002(7) -0.001(5) -0.011(6)
C30 0.042(6) 0.045(8) 0.038(7) 0.000(8) 0.003(5) 0.011(7)
C25 0.052(7) 0.044(9) 0.033(7) -0.005(7) 0.010(5) 0.007(6)
C12 0.064(8) 0.052(9) 0.024(6) 0.002(7) 0.002(5) -0.017(8)
C29 0.043(8) 0.035(9) 0.098(12) -0.007(9) -0.004(8) 0.002(7)
C35 0.037(7) 0.043(9) 0.085(11) -0.011(8) 0.031(7) -0.017(7)
C13 0.042(8) 0.094(14) 0.067(11) 0.001(10) 0.009(7) 0.016(8)
C32 0.023(7) 0.075(13) 0.092(12) -0.020(10) 0.015(7) 0.001(7)
C31 0.046(8) 0.047(10) 0.057(9) 0.009(7) 0.003(6) 0.004(6)
C17 0.064(9) 0.084(13) 0.043(9) 0.004(8) 0.022(7) -0.012(9)
C27 0.062(9) 0.053(11) 0.085(12) -0.015(10) 0.044(8) 0.009(8)
C28 0.052(8) 0.036(10) 0.094(13) -0.002(8) 0.001(8) 0.005(7)
C34 0.100(12) 0.030(8) 0.100(12) -0.005(10) 0.028(9) -0.011(9)
C14 0.093(12) 0.048(11) 0.085(12) 0.022(10) 0.006(9) 0.031(10)
C16 0.079(11) 0.063(12) 0.094(13) 0.023(12) 0.003(9) -0.018(11)
C33 0.036(8) 0.112(17) 0.085(12) -0.031(11) 0.028(7) -0.025(9)
C26 0.101(12) 0.081(13) 0.057(11) 0.002(10) 0.036(9) 0.019(11)
C15 0.106(14) 0.080(14) 0.072(12) 0.048(11) -0.007(11) -0.014(12)

loop_
_atom_type_symbol
_atom_type_description
_atom_type_scat_dispersion_real
_atom_type_scat_dispersion_imag
_atom_type_scat_source
C C 0.0033 0.0016 'International Tables Vol C Tables 4.2.6.8 and 6.1.1.4'
H H 0.0000 0.0000 'International Tables Vol C Tables 4.2.6.8 and 6.1.1.4'
N N 0.0061 0.0033 'International Tables Vol C Tables 4.2.6.8 and 6.1.1.4'
P P 0.1023 0.0942 'International Tables Vol C Tables 4.2.6.8 and 6.1.1.4'
S S 0.1246 0.1234 'International Tables Vol C Tables 4.2.6.8 and 6.1.1.4'
Pt Pt -1.7033 8.3905 'International Tables Vol C Tables 4.2.6.8 and 6.1.1.4'

loop_
_geom_angle_atom_site_label_1
_geom_angle_atom_site_label_2
_geom_angle_atom_site_label_3
_geom_angle
C1 Pt1 N1 81.9(4)
C1 Pt1 P1 97.2(3)
N1 Pt1 P1 178.2(3)
C1 Pt1 S1 169.5(3)
N1 Pt1 S1 90.2(3)
P1 Pt1 S1 90.95(11)
C18 P1 C30 103.8(5)
C18 P1 C24 105.1(5)
C30 P1 C24 101.2(5)
C18 P1 Pt1 115.8(4)
C30 P1 Pt1 117.3(4)
C24 P1 Pt1 112.0(3)
C12 S1 Pt1 107.1(4)
C11 N1 C7 117.1(10)
C11 N1 Pt1 128.2(9)
C7 N1 Pt1 114.6(8)
C5 C6 C1 119.4(11)
C5 C6 C7 122.0(10)
C1 C6 C7 118.4(11)
C9 C8 C7 122.5(14)
C9 C8 H8 118.7
C7 C8 H8 118.7
C8 C9 C10 117.6(13)
C8 C9 H9 121.2
C10 C9 H9 121.2
C2 C1 C6 117.4(11)
C2 C1 Pt1 132.6(9)
C6 C1 Pt1 110.0(9)
C4 C5 C6 119.3(11)
C4 C5 H5 120.3
C6 C5 H5 120.3
C18 C23 C22 122.9(15)
C18 C23 H23 118.5
C22 C23 H23 118.5
C19 C18 C23 117.5(13)
C19 C18 P1 119.6(9)
C23 C18 P1 122.8(11)
N1 C11 C10 125.8(14)
N1 C11 H11 117.1
C10 C11 H11 117.1
C20 C19 C18 121.1(13)
C20 C19 H19 119.4
C18 C19 H19 119.4
N1 C7 C8 118.7(11)
N1 C7 C6 114.8(10)
C8 C7 C6 126.4(12)
C4 C3 C2 119.3(13)
C4 C3 H3 120.3
C2 C3 H3 120.3
C11 C10 C9 117.8(13)
C11 C10 H10 121.1
C9 C10 H10 121.1
C3 C4 C5 120.9(12)
C3 C4 H4 119.6
C5 C4 H4 119.6
C1 C2 C3 123.6(13)
C1 C2 H2 118.2
C3 C2 H2 118.2
C20 C21 C22 121.8(15)
C20 C21 H21 119.1
C22 C21 H21 119.1
C21 C22 C23 116.5(14)
C21 C22 H22 121.8
C23 C22 H22 121.8
C21 C20 C19 119.9(15)
C21 C20 H20 120.1
C19 C20 H20 120.1
C25 C24 C29 122.1(13)
C25 C24 P1 121.1(9)
C29 C24 P1 116.0(10)
C35 C30 C31 117.1(12)
C35 C30 P1 122.7(9)
C31 C30 P1 120.0(11)
C24 C25 C26 119.2(13)
C24 C25 H25 120.4
C26 C25 H25 120.4
C13 C12 C17 117.1(14)
C13 C12 S1 124.2(11)
C17 C12 S1 118.8(12)
C28 C29 C24 117.9(15)
C28 C29 H29 121.0
C24 C29 H29 121.0
C34 C35 C30 121.7(13)
C34 C35 H35 119.2
C30 C35 H35 119.2
C14 C13 C12 119.7(15)
C14 C13 H13 120.1
C12 C13 H13 120.1
C31 C32 C33 120.1(13)
C31 C32 H32 119.9
C33 C32 H32 119.9
C32 C31 C30 121.2(13)
C32 C31 H31 119.4
C30 C31 H31 119.4
C16 C17 C12 120.8(15)
C16 C17 H17 119.6
C12 C17 H17 119.6
C26 C27 C28 120.7(14)
C26 C27 H27 119.6
C28 C27 H27 119.6
C29 C28 C27 121.4(14)
C29 C28 H28 119.3
C27 C28 H28 119.3
C35 C34 C33 121.4(16)
C35 C34 H34 119.3
C33 C34 H34 119.3
C13 C14 C15 120.4(15)
C13 C14 H14 119.8
C15 C14 H14 119.8
C15 C16 C17 120.9(17)
C15 C16 H16 119.6
C17 C16 H16 119.6
C34 C33 C32 118.4(14)
C34 C33 H33 120.8
C32 C33 H33 120.8
C27 C26 C25 118.5(14)
C27 C26 H26 120.7
C25 C26 H26 120.7
C16 C15 C14 121.0(17)
C16 C15 H15 119.5
C14 C15 H15 119.5

loop_
_geom_bond_atom_site_label_1
_geom_bond_atom_site_label_2
_geom_bond_distance
Pt1 C1 2.065(12)
Pt1 N1 2.073(9)
Pt1 P1 2.244(3)
Pt1 S1 2.361(3)
P1 C18 1.811(12)
P1 C30 1.831(13)
P1 C24 1.870(13)
S1 C12 1.769(15)
N1 C11 1.295(15)
N1 C7 1.362(14)
C6 C5 1.421(15)
C6 C1 1.439(15)
C6 C7 1.454(16)
C8 C9 1.326(16)
C8 C7 1.408(16)
C8 H8 0.9300
C9 C10 1.380(18)
C9 H9 0.9300
C1 C2 1.356(16)
C5 C4 1.394(16)
C5 H5 0.9300
C23 C18 1.379(16)
C23 C22 1.39(2)
C23 H23 0.9300
C18 C19 1.377(17)
C11 C10 1.373(17)
C11 H11 0.9300
C19 C20 1.370(18)
C19 H19 0.9300
C3 C4 1.364(16)
C3 C2 1.390(16)
C3 H3 0.9300
C10 H10 0.9300
C4 H4 0.9300
C2 H2 0.9300
C21 C20 1.36(2)
C21 C22 1.38(2)
C21 H21 0.9300
C22 H22 0.9300
C20 H20 0.9300
C24 C25 1.365(15)
C24 C29 1.373(16)
C30 C35 1.365(18)
C30 C31 1.423(16)
C25 C26 1.407(18)
C25 H25 0.9300
C12 C13 1.401(18)
C12 C17 1.420(17)
C29 C28 1.370(18)
C29 H29 0.9300
C35 C34 1.356(17)
C35 H35 0.9300
C13 C14 1.38(2)
C13 H13 0.9300
C32 C31 1.344(17)
C32 C33 1.40(2)
C32 H32 0.9300
C31 H31 0.9300
C17 C16 1.38(2)
C17 H17 0.9300
C27 C26 1.37(2)
C27 C28 1.370(19)
C27 H27 0.9300
C28 H28 0.9300
C34 C33 1.367(19)
C34 H34 0.9300
C14 C15 1.40(2)
C14 H14 0.9300
C16 C15 1.30(2)
C16 H16 0.9300
C33 H33 0.9300
C26 H26 0.9300
C15 H15 0.9300

loop_
_geom_torsion_atom_site_label_1
_geom_torsion_atom_site_label_2
_geom_torsion_atom_site_label_3
_geom_torsion_atom_site_label_4
_geom_torsion
C1 Pt1 P1 C18 -71.2(5)
N1 Pt1 P1 C18 -131(9)
S1 Pt1 P1 C18 102.1(4)
C1 Pt1 P1 C30 165.7(6)
N1 Pt1 P1 C30 106(9)
S1 Pt1 P1 C30 -21.0(5)
C1 Pt1 P1 C24 49.3(5)
N1 Pt1 P1 C24 -11(9)
S1 Pt1 P1 C24 -137.3(4)
C1 Pt1 S1 C12 -137.9(17)
N1 Pt1 S1 C12 -97.4(5)
P1 Pt1 S1 C12 81.1(4)
C1 Pt1 N1 C11 -174.9(12)
P1 Pt1 N1 C11 -115(9)
S1 Pt1 N1 C11 12.0(11)
C1 Pt1 N1 C7 3.9(8)
P1 Pt1 N1 C7 64(9)
S1 Pt1 N1 C7 -169.2(8)
C7 C8 C9 C10 -3(2)
C5 C6 C1 C2 -2.3(17)
C7 C6 C1 C2 -178.5(11)
C5 C6 C1 Pt1 179.2(9)
C7 C6 C1 Pt1 3.0(14)
N1 Pt1 C1 C2 178.2(12)
P1 Pt1 C1 C2 -0.1(12)
S1 Pt1 C1 C2 -140.8(14)
N1 Pt1 C1 C6 -3.6(8)
P1 Pt1 C1 C6 178.0(8)
S1 Pt1 C1 C6 37(2)
C1 C6 C5 C4 1.7(18)
C7 C6 C5 C4 177.7(12)
C22 C23 C18 C19 6(2)
C22 C23 C18 P1 -176.7(12)
C30 P1 C18 C19 149.0(10)
C24 P1 C18 C19 -105.2(11)
Pt1 P1 C18 C19 19.0(12)
C30 P1 C18 C23 -27.8(12)
C24 P1 C18 C23 78.0(12)
Pt1 P1 C18 C23 -157.8(10)
C7 N1 C11 C10 5(2)
Pt1 N1 C11 C10 -176.1(10)
C23 C18 C19 C20 -5(2)
P1 C18 C19 C20 177.9(10)
C11 N1 C7 C8 -7.8(17)
Pt1 N1 C7 C8 173.3(9)
C11 N1 C7 C6 175.6(11)
Pt1 N1 C7 C6 -3.3(13)
C9 C8 C7 N1 7(2)
C9 C8 C7 C6 -176.9(14)
C5 C6 C7 N1 -175.9(11)
C1 C6 C7 N1 0.2(16)
C5 C6 C7 C8 8(2)
C1 C6 C7 C8 -176.1(12)
N1 C11 C10 C9 -1(2)
C8 C9 C10 C11 0(2)
C2 C3 C4 C5 0.7(19)
C6 C5 C4 C3 -0.8(19)
C6 C1 C2 C3 2.3(18)
Pt1 C1 C2 C3 -179.7(9)
C4 C3 C2 C1 -1(2)
C20 C21 C22 C23 2(3)
C18 C23 C22 C21 -5(2)
C22 C21 C20 C19 0(2)
C18 C19 C20 C21 2(2)
C18 P1 C24 C25 -22.2(11)
C30 P1 C24 C25 85.5(11)
Pt1 P1 C24 C25 -148.8(9)
C18 P1 C24 C29 168.0(9)
C30 P1 C24 C29 -84.3(10)
Pt1 P1 C24 C29 41.4(10)
C18 P1 C30 C35 136.1(11)
C24 P1 C30 C35 27.3(12)
Pt1 P1 C30 C35 -94.9(11)
C18 P1 C30 C31 -48.7(10)
C24 P1 C30 C31 -157.5(9)
Pt1 P1 C30 C31 80.4(10)
C29 C24 C25 C26 -5.8(19)
P1 C24 C25 C26 -175.0(11)
Pt1 S1 C12 C13 9.7(12)
Pt1 S1 C12 C17 -170.8(8)
C25 C24 C29 C28 3.5(18)
P1 C24 C29 C28 173.2(10)
C31 C30 C35 C34 2(2)
P1 C30 C35 C34 177.5(11)
C17 C12 C13 C14 4(2)
S1 C12 C13 C14 -176.9(11)
C33 C32 C31 C30 2(2)
C35 C30 C31 C32 -4.2(19)
P1 C30 C31 C32 -179.7(11)
C13 C12 C17 C16 -3(2)
S1 C12 C17 C16 177.7(11)
C24 C29 C28 C27 0(2)
C26 C27 C28 C29 -1(2)
C30 C35 C34 C33 2(2)
C12 C13 C14 C15 -4(2)
C12 C17 C16 C15 2(2)
C35 C34 C33 C32 -4(2)
C31 C32 C33 C34 2(2)
C28 C27 C26 C25 -1(2)
C24 C25 C26 C27 4(2)
C17 C16 C15 C14 -2(3)
C13 C14 C15 C16 3(3)
